data_2203531
loop_
_publ_author_name
'Chun-Xia Ren'
'Bao-Hui Ye'
'Wen-Hui Feng'
'Xiao-Ming Chen'
'Seik Weng Ng'

_publ_section_title
;
 Polymeric di-\m-azido-\m-1,2-diaminoethane-disilver(I)
;
_journal_issue 5
_journal_name_full 'Acta Crystallographica Section E'
_journal_page_first m652
_journal_page_last m653
_journal_paper_doi 10.1107/S1600536804009456
_journal_volume 60
_journal_year 2004
_chemical_formula_iupac '[Ag2 (N3)2 (C2 H8 N2)]'
_chemical_formula_moiety 'C2 H8 Ag2 N8'
_chemical_formula_sum 'C2 H8 Ag2 N8'
_chemical_formula_weight 359.90
_chemical_name_systematic
;
di-\m-azido-\m-1,2-diaminoethane-disilver(I)
;
_space_group_IT_number 2
_symmetry_cell_setting triclinic
_symmetry_space_group_name_Hall '-P 1'
_symmetry_space_group_name_H-M 'P -1'
_atom_sites_solution_hydrogens geom
_atom_sites_solution_primary direct
_atom_sites_solution_secondary difmap
_audit_creation_method SHELXL-97
_cell_angle_alpha 67.990(10)
_cell_angle_beta 71.930(10)
_cell_angle_gamma 86.890(10)
_cell_formula_units_Z 1
_cell_length_a 5.782(5)
_cell_length_b 6.171(8)
_cell_length_c 6.588(7)
_cell_measurement_reflns_used 25
_cell_measurement_temperature 298(2)
_cell_measurement_theta_max 15.0
_cell_measurement_theta_min 7.5
_cell_volume 206.7(4)
_computing_cell_refinement XSCANS
_computing_data_collection 'XSCANS (Siemens, 1990)'
_computing_data_reduction XSCANS
_computing_molecular_graphics 'ORTEPII (Johnson, 1976)'
_computing_publication_material SHELXL97
_computing_structure_refinement 'SHELXL97 (Sheldrick, 1997)'
_computing_structure_solution 'SHELXS97 (Sheldrick, 1997)'
_diffrn_ambient_temperature 298(2)
_diffrn_measured_fraction_theta_full 1.00
_diffrn_measured_fraction_theta_max 1.00
_diffrn_measurement_device_type 'Siemens R3 four-circle'
_diffrn_measurement_method \w
_diffrn_radiation_monochromator graphite
_diffrn_radiation_source 'medium-focus sealed tube'
_diffrn_radiation_type MoK\a
_diffrn_radiation_wavelength 0.71073
_diffrn_reflns_av_R_equivalents 0.065
_diffrn_reflns_av_sigmaI/netI 0.019
_diffrn_reflns_limit_h_max 7
_diffrn_reflns_limit_h_min 0
_diffrn_reflns_limit_k_max 7
_diffrn_reflns_limit_k_min -7
_diffrn_reflns_limit_l_max 8
_diffrn_reflns_limit_l_min -8
_diffrn_reflns_number 992
_diffrn_reflns_theta_full 27.0
_diffrn_reflns_theta_max 27.0
_diffrn_reflns_theta_min 3.5
_diffrn_standards_decay_% 0
_diffrn_standards_interval_count 120
_diffrn_standards_number 2
_exptl_absorpt_coefficient_mu 4.696
_exptl_absorpt_correction_T_max 0.472
_exptl_absorpt_correction_T_min 0.233
_exptl_absorpt_correction_type psi-scan
_exptl_absorpt_process_details '(North et al., 1968)'
_exptl_crystal_colour Colorless
_exptl_crystal_density_diffrn 2.892
_exptl_crystal_density_method 'not measured'
_exptl_crystal_description Block
_exptl_crystal_F_000 170
_exptl_crystal_size_max 0.31
_exptl_crystal_size_mid 0.24
_exptl_crystal_size_min 0.16
_refine_diff_density_max 0.90
_refine_diff_density_min -1.64
_refine_ls_extinction_coef 0.74(7)
_refine_ls_extinction_expression Fc^*^=kFc[1+0.001xFc^2^\l^3^/sin(2\q)]^-1/4^
_refine_ls_extinction_method SHELXL97
_refine_ls_goodness_of_fit_ref 1.124
_refine_ls_hydrogen_treatment constr
_refine_ls_matrix_type full
_refine_ls_number_parameters 56
_refine_ls_number_reflns 903
_refine_ls_number_restraints 0
_refine_ls_restrained_S_all 1.124
_refine_ls_R_factor_all 0.0509
_refine_ls_R_factor_gt 0.0495
_refine_ls_shift/su_max 0.001
_refine_ls_shift/su_mean 0.001
_refine_ls_structure_factor_coef Fsqd
_refine_ls_weighting_details 'calc w = 1/[\s^2^(Fo^2^)+(0.1081P)^2^+0.6251P] where P = (Fo^2^+2Fc^2^)/3'
_refine_ls_weighting_scheme calc
_refine_ls_wR_factor_gt 0.1494
_refine_ls_wR_factor_ref 0.1519
_reflns_number_gt 858
_reflns_number_total 903
_reflns_threshold_expression I>2\s(I)
_cod_data_source_file ac6086.cif
_cod_data_source_block I
_cod_depositor_comments
;
The following automatic conversions were performed:
'_symmetry_cell_setting' value 'Triclinic' changed to 'triclinic'
according to '/home/saulius/struct/CIF-dictionaries/cif_core.dic'
dictionary named 'cif_core.dic' version 2.4.1 from
2010-06-29.

'_exptl_absorpt_correction_type' value 'psi scan' changed to
'psi-scan' according to
'/home/saulius/struct/CIF-dictionaries/cif_core.dic' dictionary named
'cif_core.dic' version 2.4.1 from 2010-06-29.

Automatic conversion script
Id: cif_fix_enum 1527 2010-12-29 10:47:43Z saulius 

The following automatic conversions were performed:

'_symmetry_cell_setting' value 'Triclinic' changed to 'triclinic'
according to /home/saulius/struct/CIF-dictionaries/cif_core.dic
dictionary named 'cif_core.dic' version 2.4.1 from
2010-06-29.

'_exptl_absorpt_correction_type' value 'psi scan'
changed to 'psi-scan' according to
/home/saulius/struct/CIF-dictionaries/cif_core.dic dictionary named
'cif_core.dic' version 2.4.1 from 2010-06-29.

Automatic conversion script
Id: cif_fix_values 1715 2011-07-08 13:25:40Z adriana 
;
_cod_database_code 2203531

loop_
_symmetry_equiv_pos_as_xyz
'x, y, z'
'-x, -y, -z'

loop_
_atom_site_label
_atom_site_fract_x
_atom_site_fract_y
_atom_site_fract_z
_atom_site_U_iso_or_equiv
_atom_site_adp_type
_atom_site_calc_flag
_atom_site_refinement_flags
_atom_site_occupancy
_atom_site_type_symbol
Ag1 0.05880(10) 0.07865(9) 0.72922(10) 0.0467(5) Uani d . 1 Ag
N1 -0.2101(13) -0.1803(13) 0.7437(14) 0.0466(15) Uani d . 1 N
N2 -0.4274(11) -0.1828(11) 0.8243(10) 0.0369(13) Uani d . 1 N
N3 -0.6425(12) -0.1931(13) 0.8999(13) 0.0494(16) Uani d . 1 N
N4 0.1743(10) 0.4311(11) 0.7049(11) 0.0379(13) Uani d . 1 N
H41 0.0452 0.5193 0.7044 0.045 Uiso calc R 1 H
H42 0.2105 0.4109 0.8339 0.045 Uiso calc R 1 H
C1 0.3852(12) 0.5675(12) 0.5034(13) 0.0365(14) Uani d . 1 C
H11 0.4147 0.7160 0.5131 0.044 Uiso calc R 1 H
H12 0.3464 0.6002 0.3621 0.044 Uiso calc R 1 H

loop_
_atom_site_aniso_label
_atom_site_aniso_U_11
_atom_site_aniso_U_22
_atom_site_aniso_U_33
_atom_site_aniso_U_12
_atom_site_aniso_U_13
_atom_site_aniso_U_23
Ag1 0.0420(6) 0.0422(6) 0.0539(6) -0.0058(3) -0.0142(3) -0.0154(3)
N1 0.037(3) 0.041(3) 0.064(4) 0.001(3) -0.020(3) -0.020(3)
N2 0.038(3) 0.035(3) 0.036(3) 0.001(2) -0.017(2) -0.007(2)
N3 0.034(3) 0.054(4) 0.055(4) 0.003(3) -0.012(3) -0.018(3)
N4 0.031(3) 0.039(3) 0.043(3) 0.003(2) -0.012(2) -0.013(2)
C1 0.034(3) 0.031(3) 0.042(3) 0.001(3) -0.017(3) -0.007(3)

loop_
_atom_type_symbol
_atom_type_description
_atom_type_scat_dispersion_real
_atom_type_scat_dispersion_imag
_atom_type_scat_source
C C 0.0033 0.0016 'International Tables Vol C Tables 4.2.6.8 and 6.1.1.4'
H H 0.0000 0.0000 'International Tables Vol C Tables 4.2.6.8 and 6.1.1.4'
N N 0.0061 0.0033 'International Tables Vol C Tables 4.2.6.8 and 6.1.1.4'
Ag Ag -0.8971 1.1015 'International Tables Vol C Tables 4.2.6.8 and 6.1.1.4'

loop_
_geom_angle_atom_site_label_1
_geom_angle_atom_site_label_2
_geom_angle_atom_site_label_3
_geom_angle_site_symmetry_1
_geom_angle_site_symmetry_3
_geom_angle
_geom_angle_publ_flag
N1 Ag1 N3 . 1_655 101.4(3) yes
N1 Ag1 N4 . . 153.3(2) yes
N3 Ag1 N4 1_655 . 103.8(2) yes
N4 Ag1 Ag1 . 2_557 86.09(16) no
N1 Ag1 Ag1 . 2_557 96.6(2) no
N3 Ag1 Ag1 1_655 2_557 64.80(17) no
N2 N1 Ag1 . . 124.5(6) no
N3 N2 N1 . . 176.9(8) no
N2 N3 Ag1 . 1_455 128.5(6) no
C1 N4 Ag1 . . 117.9(4) no
C1 N4 H41 . . 107.8 no
Ag1 N4 H41 . . 107.8 no
C1 N4 H42 . . 107.8 no
Ag1 N4 H42 . . 107.8 no
H41 N4 H42 . . 107.2 no
N4 C1 C1 . 2_666 111.1(7) no
N4 C1 H11 . . 109.4 no
C1 C1 H11 2_666 . 109.4 no
N4 C1 H12 . . 109.4 no
C1 C1 H12 2_666 . 109.4 no
H11 C1 H12 . . 108.0 no

loop_
_geom_bond_atom_site_label_1
_geom_bond_atom_site_label_2
_geom_bond_site_symmetry_2
_geom_bond_distance
_geom_bond_publ_flag
Ag1 N1 . 2.246(7) yes
Ag1 N3 1_655 2.556(7) yes
Ag1 N4 . 2.243(7) yes
Ag1 Ag1 2_557 3.179(4) no
N1 N2 . 1.201(10) no
N2 N3 . 1.183(9) no
N3 Ag1 1_455 2.556(7) no
N4 C1 . 1.492(9) no
N4 H41 . 0.90 no
N4 H42 . 0.90 no
C1 C1 2_666 1.526(13) no
C1 H11 . 0.97 no
C1 H12 . 0.97 no

loop_
_geom_hbond_atom_site_label_D
_geom_hbond_atom_site_label_H
_geom_hbond_atom_site_label_A
_geom_hbond_site_symmetry_A
_geom_hbond_distance_DH
_geom_hbond_distance_HA
_geom_hbond_distance_DA
_geom_hbond_angle_DHA
_geom_hbond_publ_flag
N4 H41 N1 1_565 0.90 2.35 3.207(9) 160 no
N4 H42 N1 2_557 0.90 2.61 3.443(11) 155 no

loop_
_geom_torsion_atom_site_label_1
_geom_torsion_atom_site_label_2
_geom_torsion_atom_site_label_3
_geom_torsion_atom_site_label_4
_geom_torsion_site_symmetry_1
_geom_torsion_site_symmetry_4
_geom_torsion
_geom_torsion_publ_flag
N4 Ag1 N1 N2 . . -30.3(11) no
N3 Ag1 N1 N2 1_655 . 129.7(7) no
Ag1 Ag1 N1 N2 2_557 . 64.1(7) no
N1 Ag1 N4 C1 . . -118.9(7) no
N3 Ag1 N4 C1 1_655 . 81.3(5) no
Ag1 Ag1 N4 C1 2_557 . 144.1(5) no
Ag1 N4 C1 C1 . 2_666 -59.6(9) no
